data_7720589
loop_
_publ_author_name
'Pariyacheri Padikkal, Hrudya'
'Jeannin, Olivier'
'Rouzi&#xe8;res, Mathieu'
'Cl&#xe9;rac, Rodolphe'
'Jeon, Ie-Rang'
'Fourmigu&#xe9;, Marc'

_publ_section_title
;
 Chalcogen bond activation in cation radical salts of naphthalene
 <i>peri</i>-diselenides with <i>S</i> = 5/2 magnetic anions.
;
_journal_issue 14
_journal_name_full 'Dalton transactions (Cambridge, England : 2003)'
_journal_page_first 5511
_journal_page_last 5518
_journal_paper_doi 10.1039/d6dt00277c
_journal_volume 55
_journal_year 2026
_chemical_formula_moiety 'C12 H10 O2 Se2, Br4 Fe'
_chemical_formula_sum 'C12 H10 Br4 Fe O2 Se2'
_chemical_formula_weight 719.61
_space_group_IT_number 14
_space_group_name_Hall '-P 2yn'
_space_group_name_H-M_alt 'P 1 21/n 1'
_symmetry_cell_setting monoclinic
_symmetry_Int_Tables_number 14
_symmetry_space_group_name_Hall '-P 2yn'
_symmetry_space_group_name_H-M 'P 1 21/n 1'
_atom_sites_solution_hydrogens geom
_audit_conform_dict_location ftp://ftp.iucr.org/pub/cif_core.dic
_audit_conform_dict_name cif_core.dic
_audit_conform_dict_version 2.4.3
_audit_creation_date 2025-01-22T14:13:22-00:00
_audit_creation_method 'WinGX routine CIF_UPDATE'
_audit_update_record
;
2025-10-23 deposited with the CCDC.	2026-03-05 downloaded from the CCDC.
;
_cell_angle_alpha 90
_cell_angle_beta 102.701(3)
_cell_angle_gamma 90
_cell_formula_units_Z 4
_cell_length_a 6.9157(5)
_cell_length_b 24.6933(19)
_cell_length_c 10.9028(7)
_cell_measurement_reflns_used 9888
_cell_measurement_temperature 150(2)
_cell_measurement_theta_max 27.47
_cell_measurement_theta_min 3.13
_cell_measurement_wavelength 0.71073
_cell_volume 1816.3(2)
_computing_cell_refinement 'APEX3 (Bruker, 2015)'
_computing_data_collection 'Bruker APEX3 (Bruker, 2015)'
_computing_data_reduction 'SAINT (Bruker, 2014)'
_computing_molecular_graphics 'Ortep for Windows (Farrugia, 2012)'
_computing_publication_material 'WinGX publication routines (Farrugia, 2012)'
_computing_structure_refinement 'SHELXL-2019/2 (Sheldrick, 2019)'
_diffrn_ambient_temperature 150(2)
_diffrn_detector CMOS-PHOTON70
_diffrn_detector_area_resol_mean 7.39
_diffrn_measured_fraction_theta_full 0.999
_diffrn_measured_fraction_theta_max 0.997
_diffrn_measurement_device_type 'D8 VENTURE Bruker AXS'
_diffrn_measurement_method 'rotation images'
_diffrn_orient_matrix_UB_11 -0.060744
_diffrn_orient_matrix_UB_12 -0.03694
_diffrn_orient_matrix_UB_13 -0.00829
_diffrn_orient_matrix_UB_21 -0.134954
_diffrn_orient_matrix_UB_22 0.016559
_diffrn_orient_matrix_UB_23 -0.024514
_diffrn_orient_matrix_UB_31 0.008275
_diffrn_orient_matrix_UB_32 -0.001103
_diffrn_orient_matrix_UB_33 -0.090388
_diffrn_radiation_monochromator 'multilayer monochromator'
_diffrn_radiation_probe x-ray
_diffrn_radiation_source 'Incoatec microfocus sealed tube'
_diffrn_radiation_type MoK\a
_diffrn_radiation_wavelength 0.71073
_diffrn_reflns_av_R_equivalents 0.0399
_diffrn_reflns_av_unetI/netI 0.0328
_diffrn_reflns_Laue_measured_fraction_full 0.999
_diffrn_reflns_Laue_measured_fraction_max 0.997
_diffrn_reflns_limit_h_max 8
_diffrn_reflns_limit_h_min -8
_diffrn_reflns_limit_k_max 32
_diffrn_reflns_limit_k_min -31
_diffrn_reflns_limit_l_max 14
_diffrn_reflns_limit_l_min -12
_diffrn_reflns_number 20229
_diffrn_reflns_point_group_measured_fraction_full 0.999
_diffrn_reflns_point_group_measured_fraction_max 0.997
_diffrn_reflns_theta_full 25.242
_diffrn_reflns_theta_max 27.5
_diffrn_reflns_theta_min 3.129
_diffrn_standards_number 0
_exptl_absorpt_coefficient_mu 13.636
_exptl_absorpt_correction_T_max 0.761
_exptl_absorpt_correction_T_min 0.446
_exptl_absorpt_correction_type multi-scan
_exptl_absorpt_process_details
;
  [Sheldrick, G.M. (2014). SADABS Bruker AXS Inc., Madison, Wisconsin, USA]
;
_exptl_crystal_colour black
_exptl_crystal_density_diffrn 2.632
_exptl_crystal_density_method 'not measured'
_exptl_crystal_description needle
_exptl_crystal_F_000 1328
_exptl_crystal_size_max 0.18
_exptl_crystal_size_mid 0.05
_exptl_crystal_size_min 0.02
_refine_diff_density_max 1.686
_refine_diff_density_min -1.033
_refine_diff_density_rms 0.145
_refine_ls_extinction_method none
_refine_ls_goodness_of_fit_ref 1.092
_refine_ls_hydrogen_treatment constr
_refine_ls_matrix_type full
_refine_ls_number_constraints 0
_refine_ls_number_parameters 192
_refine_ls_number_reflns 4144
_refine_ls_number_restraints 0
_refine_ls_restrained_S_all 1.092
_refine_ls_R_factor_all 0.0376
_refine_ls_R_factor_gt 0.0307
_refine_ls_shift/su_max 0.001
_refine_ls_shift/su_mean 0
_refine_ls_structure_factor_coef Fsqd
_refine_ls_weighting_details 'w=1/[\s^2^(Fo^2^)+(0.0207P)^2^+5.3018P] where P=(Fo^2^+2Fc^2^)/3'
_refine_ls_weighting_scheme calc
_refine_ls_wR_factor_gt 0.0661
_refine_ls_wR_factor_ref 0.0682
_reflns_Friedel_coverage 0
_reflns_number_gt 3613
_reflns_number_total 4144
_reflns_threshold_expression 'I > 2\s(I)'
_cod_data_source_file d6dt00277c2.cif
_cod_data_source_block shelx_CCDC4
_cod_depositor_comments 'Adding full bibliography for 7720585--7720589.cif.'
_cod_original_sg_symbol_H-M 'P 21/n'
_cod_database_code 7720589

loop_
_symmetry_equiv_pos_as_xyz
'x, y, z'
'-x+1/2, y+1/2, -z+1/2'
'-x, -y, -z'
'x-1/2, -y-1/2, z-1/2'

loop_
_atom_site_label
_atom_site_type_symbol
_atom_site_fract_x
_atom_site_fract_y
_atom_site_fract_z
_atom_site_U_iso_or_equiv
_atom_site_adp_type
_atom_site_occupancy
_atom_site_site_symmetry_order
_atom_site_calc_flag
_atom_site_refinement_flags_posn
_atom_site_refinement_flags_adp
_atom_site_refinement_flags_occupancy
_atom_site_disorder_assembly
_atom_site_disorder_group
C1 C 0.2474(5) 0.45412(17) 0.4996(3) 0.0178(8) Uani 1 1 d . . . . .
C2 C 0.2122(5) 0.40675(17) 0.4264(4) 0.0190(8) Uani 1 1 d . . . . .
C3 C 0.1234(5) 0.41076(17) 0.2983(4) 0.0214(8) Uani 1 1 d . . . . .
H3 H 0.103312 0.378942 0.248132 0.026 Uiso 1 1 calc R U . . .
C4 C 0.0641(6) 0.46069(18) 0.2433(4) 0.0226(8) Uani 1 1 d . . . . .
H4 H -0.003894 0.462393 0.157627 0.027 Uiso 1 1 calc R U . . .
C5 C 0.1047(5) 0.50909(17) 0.3148(4) 0.0193(8) Uani 1 1 d . . . . .
C6 C 0.1972(5) 0.50507(16) 0.4455(3) 0.0148(7) Uani 1 1 d . . . . .
C7 C 0.2373(5) 0.55213(16) 0.5187(3) 0.0162(7) Uani 1 1 d . . . . .
C8 C 0.1900(5) 0.60342(17) 0.4651(4) 0.0197(8) Uani 1 1 d . . . . .
C9 C 0.0978(5) 0.60719(18) 0.3375(4) 0.0218(8) Uani 1 1 d . . . . .
H9 H 0.067217 0.641846 0.300423 0.026 Uiso 1 1 calc R U . . .
C10 C 0.0502(6) 0.56091(17) 0.2640(4) 0.0226(8) Uani 1 1 d . . . . .
H10 H -0.019552 0.56423 0.178923 0.027 Uiso 1 1 calc R U . . .
C11 C 0.2552(7) 0.31117(18) 0.4160(5) 0.0318(10) Uani 1 1 d . . . . .
H11A H 0.116112 0.305163 0.374602 0.048 Uiso 1 1 calc R U . . .
H11B H 0.302959 0.280685 0.472102 0.048 Uiso 1 1 calc R U . . .
H11C H 0.33504 0.314084 0.352362 0.048 Uiso 1 1 calc R U . . .
C12 C 0.2087(7) 0.69945(18) 0.4906(5) 0.0319(10) Uani 1 1 d . . . . .
H12A H 0.289256 0.704488 0.427862 0.048 Uiso 1 1 calc R U . . .
H12B H 0.24723 0.726256 0.557788 0.048 Uiso 1 1 calc R U . . .
H12C H 0.068336 0.704129 0.450501 0.048 Uiso 1 1 calc R U . . .
Br1 Br 1.01298(6) 0.33162(2) 0.98439(4) 0.03079(11) Uani 1 1 d . . . . .
Br2 Br 0.47846(7) 0.31444(2) 0.79188(4) 0.03029(11) Uani 1 1 d . . . . .
Br3 Br 0.59479(8) 0.31708(2) 1.15394(4) 0.03852(13) Uani 1 1 d . . . . .
Br4 Br 0.64083(6) 0.44539(2) 0.96851(4) 0.02908(11) Uani 1 1 d . . . . .
Fe1 Fe 0.67904(8) 0.35085(2) 0.97349(5) 0.02161(13) Uani 1 1 d . . . . .
O1 O 0.2722(4) 0.36062(12) 0.4883(3) 0.0260(6) Uani 1 1 d . . . . .
O2 O 0.2404(4) 0.64539(12) 0.5432(3) 0.0249(6) Uani 1 1 d . . . . .
Se1 Se 0.37329(5) 0.45072(2) 0.66967(3) 0.01866(9) Uani 1 1 d . . . . .
Se2 Se 0.36155(5) 0.54425(2) 0.68864(3) 0.01857(9) Uani 1 1 d . . . . .

loop_
_atom_site_aniso_label
_atom_site_aniso_U_11
_atom_site_aniso_U_22
_atom_site_aniso_U_33
_atom_site_aniso_U_23
_atom_site_aniso_U_13
_atom_site_aniso_U_12
C1 0.0139(16) 0.024(2) 0.0147(18) 0.0001(16) 0.0025(13) -0.0016(14)
C2 0.0129(16) 0.022(2) 0.023(2) -0.0004(16) 0.0047(14) -0.0003(14)
C3 0.0200(18) 0.022(2) 0.023(2) -0.0076(16) 0.0060(15) -0.0051(15)
C4 0.033(2) 0.025(2) 0.0122(18) -0.0019(16) 0.0108(15) -0.0025(17)
C5 0.0153(16) 0.027(2) 0.0159(18) 0.0018(16) 0.0043(14) -0.0019(15)
C6 0.0092(14) 0.022(2) 0.0132(16) 0.0005(15) 0.0034(12) -0.0012(13)
C7 0.0143(15) 0.022(2) 0.0119(16) 0.0010(15) 0.0018(13) -0.0015(14)
C8 0.0172(17) 0.021(2) 0.0219(19) -0.0002(16) 0.0077(14) -0.0026(15)
C9 0.0186(17) 0.026(2) 0.0208(19) 0.0070(17) 0.0039(15) 0.0005(16)
C10 0.033(2) 0.020(2) 0.0177(19) 0.0062(16) 0.0118(16) 0.0009(16)
C11 0.039(2) 0.018(2) 0.040(3) -0.0045(19) 0.013(2) 0.0016(18)
C12 0.044(3) 0.016(2) 0.038(3) 0.0026(19) 0.015(2) -0.0049(19)
Br1 0.0279(2) 0.0300(2) 0.0338(2) 0.00317(19) 0.00529(17) 0.00893(17)
Br2 0.0392(2) 0.0274(2) 0.0206(2) -0.00163(17) -0.00137(17) -0.00232(18)
Br3 0.0520(3) 0.0436(3) 0.0217(2) 0.0004(2) 0.01184(19) -0.0091(2)
Br4 0.0369(2) 0.0231(2) 0.0231(2) -0.00327(17) -0.00221(17) 0.00976(17)
Fe1 0.0253(3) 0.0211(3) 0.0173(3) -0.0002(2) 0.0023(2) 0.0036(2)
O1 0.0310(15) 0.0187(15) 0.0276(16) -0.0019(12) 0.0050(12) 0.0027(12)
O2 0.0329(15) 0.0175(15) 0.0252(15) -0.0019(12) 0.0082(12) -0.0043(12)
Se1 0.01601(17) 0.0227(2) 0.01590(18) 0.00211(15) 0.00045(13) 0.00026(14)
Se2 0.01670(17) 0.0234(2) 0.01466(18) -0.00167(15) 0.00135(13) -0.00396(14)

loop_
_atom_type_symbol
_atom_type_description
_atom_type_scat_dispersion_real
_atom_type_scat_dispersion_imag
_atom_type_scat_source
C C 0.0033 0.0016 'International Tables Vol C Tables 4.2.6.8 and 6.1.1.4'
H H 0 0 'International Tables Vol C Tables 4.2.6.8 and 6.1.1.4'
Br Br -0.2901 2.4595 'International Tables Vol C Tables 4.2.6.8 and 6.1.1.4'
Fe Fe 0.3463 0.8444 'International Tables Vol C Tables 4.2.6.8 and 6.1.1.4'
O O 0.0106 0.006 'International Tables Vol C Tables 4.2.6.8 and 6.1.1.4'
Se Se -0.0929 2.2259 'International Tables Vol C Tables 4.2.6.8 and 6.1.1.4'

loop_
_geom_angle_atom_site_label_1
_geom_angle_atom_site_label_2
_geom_angle_atom_site_label_3
_geom_angle
_geom_angle_site_symmetry_1
_geom_angle_site_symmetry_3
_geom_angle_publ_flag
C6 C1 C2 120.8(3) . . ?
C6 C1 Se1 118.5(3) . . ?
C2 C1 Se1 120.7(3) . . ?
O1 C2 C3 125.5(4) . . ?
O1 C2 C1 115.1(3) . . ?
C3 C2 C1 119.4(4) . . ?
C4 C3 C2 121.0(4) . . ?
C4 C3 H3 119.5 . . ?
C2 C3 H3 119.5 . . ?
C3 C4 C5 120.3(4) . . ?
C3 C4 H4 119.9 . . ?
C5 C4 H4 119.9 . . ?
C10 C5 C4 122.9(4) . . ?
C10 C5 C6 118.4(4) . . ?
C4 C5 C6 118.6(4) . . ?
C1 C6 C7 120.3(3) . . ?
C1 C6 C5 119.8(4) . . ?
C7 C6 C5 119.9(4) . . ?
C6 C7 C8 120.8(3) . . ?
C6 C7 Se2 117.9(3) . . ?
C8 C7 Se2 121.3(3) . . ?
O2 C8 C9 125.3(4) . . ?
O2 C8 C7 115.5(3) . . ?
C9 C8 C7 119.1(4) . . ?
C10 C9 C8 121.0(4) . . ?
C10 C9 H9 119.5 . . ?
C8 C9 H9 119.5 . . ?
C9 C10 C5 120.6(4) . . ?
C9 C10 H10 119.7 . . ?
C5 C10 H10 119.7 . . ?
O1 C11 H11A 109.5 . . ?
O1 C11 H11B 109.5 . . ?
H11A C11 H11B 109.5 . . ?
O1 C11 H11C 109.5 . . ?
H11A C11 H11C 109.5 . . ?
H11B C11 H11C 109.5 . . ?
O2 C12 H12A 109.5 . . ?
O2 C12 H12B 109.5 . . ?
H12A C12 H12B 109.5 . . ?
O2 C12 H12C 109.5 . . ?
H12A C12 H12C 109.5 . . ?
H12B C12 H12C 109.5 . . ?
Br3 Fe1 Br2 111.52(3) . . ?
Br3 Fe1 Br1 108.23(3) . . ?
Br2 Fe1 Br1 111.19(3) . . ?
Br3 Fe1 Br4 109.16(3) . . ?
Br2 Fe1 Br4 108.69(3) . . ?
Br1 Fe1 Br4 107.96(3) . . ?
C2 O1 C11 117.6(3) . . ?
C8 O2 C12 117.8(3) . . ?
C1 Se1 Se2 91.48(13) . . ?
C7 Se2 Se1 91.87(12) . . ?

loop_
_geom_bond_atom_site_label_1
_geom_bond_atom_site_label_2
_geom_bond_distance
_geom_bond_site_symmetry_2
_geom_bond_publ_flag
C1 C6 1.401(5) . ?
C1 C2 1.407(6) . ?
C1 Se1 1.869(4) . ?
C2 O1 1.343(5) . ?
C2 C3 1.400(5) . ?
C3 C4 1.393(6) . ?
C3 H3 0.95 . ?
C4 C5 1.421(6) . ?
C4 H4 0.95 . ?
C5 C10 1.412(6) . ?
C5 C6 1.431(5) . ?
C6 C7 1.402(5) . ?
C7 C8 1.403(6) . ?
C7 Se2 1.874(4) . ?
C8 O2 1.338(5) . ?
C8 C9 1.401(5) . ?
C9 C10 1.393(6) . ?
C9 H9 0.95 . ?
C10 H10 0.95 . ?
C11 O1 1.444(5) . ?
C11 H11A 0.98 . ?
C11 H11B 0.98 . ?
C11 H11C 0.98 . ?
C12 O2 1.450(5) . ?
C12 H12A 0.98 . ?
C12 H12B 0.98 . ?
C12 H12C 0.98 . ?
Br1 Fe1 2.3351(7) . ?
Br2 Fe1 2.3336(7) . ?
Br3 Fe1 2.3259(7) . ?
Br4 Fe1 2.3487(8) . ?
Se1 Se2 2.3219(6) . ?

loop_
_geom_torsion_atom_site_label_1
_geom_torsion_atom_site_label_2
_geom_torsion_atom_site_label_3
_geom_torsion_atom_site_label_4
_geom_torsion
_geom_torsion_site_symmetry_1
_geom_torsion_site_symmetry_2
_geom_torsion_site_symmetry_3
_geom_torsion_site_symmetry_4
_geom_torsion_publ_flag
C6 C1 C2 O1 178.1(3) . . . . ?
Se1 C1 C2 O1 1.1(4) . . . . ?
C6 C1 C2 C3 -0.9(5) . . . . ?
Se1 C1 C2 C3 -177.9(3) . . . . ?
O1 C2 C3 C4 179.2(4) . . . . ?
C1 C2 C3 C4 -2.0(5) . . . . ?
C2 C3 C4 C5 4.2(6) . . . . ?
C3 C4 C5 C10 179.3(4) . . . . ?
C3 C4 C5 C6 -3.5(5) . . . . ?
C2 C1 C6 C7 -178.4(3) . . . . ?
Se1 C1 C6 C7 -1.3(4) . . . . ?
C2 C1 C6 C5 1.5(5) . . . . ?
Se1 C1 C6 C5 178.6(2) . . . . ?
C10 C5 C6 C1 178.0(3) . . . . ?
C4 C5 C6 C1 0.7(5) . . . . ?
C10 C5 C6 C7 -2.1(5) . . . . ?
C4 C5 C6 C7 -179.4(3) . . . . ?
C1 C6 C7 C8 179.2(3) . . . . ?
C5 C6 C7 C8 -0.8(5) . . . . ?
C1 C6 C7 Se2 0.7(4) . . . . ?
C5 C6 C7 Se2 -179.2(2) . . . . ?
C6 C7 C8 O2 -178.1(3) . . . . ?
Se2 C7 C8 O2 0.3(5) . . . . ?
C6 C7 C8 C9 1.4(5) . . . . ?
Se2 C7 C8 C9 179.7(3) . . . . ?
O2 C8 C9 C10 -179.7(3) . . . . ?
C7 C8 C9 C10 0.9(6) . . . . ?
C8 C9 C10 C5 -3.8(6) . . . . ?
C4 C5 C10 C9 -178.5(4) . . . . ?
C6 C5 C10 C9 4.3(5) . . . . ?
C3 C2 O1 C11 4.0(5) . . . . ?
C1 C2 O1 C11 -175.0(3) . . . . ?
C9 C8 O2 C12 -4.0(5) . . . . ?
C7 C8 O2 C12 175.4(3) . . . . ?
C6 C1 Se1 Se2 1.1(3) . . . . ?
C2 C1 Se1 Se2 178.2(3) . . . . ?
C6 C7 Se2 Se1 0.1(3) . . . . ?
C8 C7 Se2 Se1 -178.4(3) . . . . ?
